data_2003266
loop_
_publ_author_name
'Kirchner, K.'
'Schmid, R.'
'Mereiter, K.'

_publ_section_title
;
 [Ru(\h^5^-C~5~H~5~)(\h^4^-C~5~H~4~O){As(CH~3~)~3~}]PF~6~ and
 [Ru(\h^5^-C~5~H~5~)(\h^4^-C~5~H~4~O){As(C~6~H~5~)~3~}]PF~6~
;
_journal_issue 3
_journal_name_full 'Acta Crystallographica Section C'
_journal_page_first 361
_journal_page_last 364
_journal_paper_doi 10.1107/S0108270194005688
_journal_volume 51
_journal_year 1995
_chemical_formula_sum 'C28 H24 As F6 O P Ru'
_chemical_formula_weight 697.45
_space_group_crystal_system monoclinic
_space_group_IT_number 14
_space_group_name_Hall '-P 2ybc'
_space_group_name_H-M_alt 'P 1 21/c 1'
_atom_type_scat_source International_Tables_Vol_IV_Table_2.2B
_audit_creation_method from_xtal_archive_file_using_CIFIO
_cell_angle_alpha 90.00000
_cell_angle_beta 96.52(1)
_cell_angle_gamma 90.00000
_cell_formula_units_Z 4
_cell_length_a 8.076(1)
_cell_length_b 24.399(4)
_cell_length_c 13.337(2)
_cell_measurement_reflns_used 48
_cell_measurement_temperature 295
_cell_measurement_theta_max 22
_cell_measurement_theta_min 6
_cell_volume 2611.0(7)
_diffrn_measurement_device 'Philips PW1100 diffractometer'
_diffrn_measurement_method \q/2\q
_diffrn_radiation_type 'Mo K\a'
_diffrn_radiation_wavelength .71069
_diffrn_reflns_av_R_equivalents 0.010
_diffrn_reflns_limit_h_max 9
_diffrn_reflns_limit_h_min 0
_diffrn_reflns_limit_k_max 28
_diffrn_reflns_limit_k_min 0
_diffrn_reflns_limit_l_max 15
_diffrn_reflns_limit_l_min -15
_diffrn_reflns_number 4735
_diffrn_reflns_theta_max 25
_diffrn_standards_decay_% 0.8
_diffrn_standards_interval_time 120
_diffrn_standards_number 3
_exptl_absorpt_coefficient_mu 1.967
_exptl_absorpt_correction_T_max 0.87
_exptl_absorpt_correction_T_min 0.54
_exptl_absorpt_correction_type 'by Gaussian integration from crystal shape'
_exptl_crystal_colour yellow
_exptl_crystal_density_diffrn 1.774
_exptl_crystal_description plate
_exptl_crystal_size_max 0.35
_exptl_crystal_size_mid 0.28
_exptl_crystal_size_min 0.07
_refine_diff_density_max 0.47
_refine_diff_density_min -0.29
_refine_ls_extinction_coef 0.00031(4)
_refine_ls_extinction_method 'SHELX76 (Sheldrick, 1976)'
_refine_ls_goodness_of_fit_obs 1.14
_refine_ls_hydrogen_treatment 'H-atom positions refined with riding model'
_refine_ls_number_parameters 345
_refine_ls_number_reflns 3220
_refine_ls_R_factor_obs 0.028
_refine_ls_shift/esd_max <0.01
_refine_ls_structure_factor_coef F
_refine_ls_weighting_details w=[\s^2^(F~o~)+0.0001F~o~^2^]
_refine_ls_weighting_scheme calc
_refine_ls_wR_factor_obs 0.027
_reflns_number_observed 3220
_reflns_number_total 4586
_reflns_observed_criterion '[F~o~ > 6\s(F~o~)]'
_cod_data_source_file ka1055.cif
_cod_data_source_block II
_cod_depositor_comments
;
 Updating space group information and adding the symmetry operation list.

 Antanas Vaitkus,
 2018-06-15

The following automatic conversions were performed:

'_refine_ls_weighting_scheme' value 'w=[\s^2^(F~o~)+0.0001F~o~^2^]'
was changed to 'calc'. New tag '_refine_ls_weighting_details' was
created. The value of the new tag was set to
'w=[\s^2^(F~o~)+0.0001F~o~^2^]'.

Automatic conversion script
Id: cif_fix_values 3143 2015-03-26 13:38:13Z robertas 
;
_cod_original_sg_symbol_H-M 'P 21/c'
_cod_database_code 2003266

loop_
_space_group_symop_id
_space_group_symop_operation_xyz
1 x,y,z
2 -x,y+1/2,-z+1/2
3 -x,-y,-z
4 x,-y+1/2,z+1/2

loop_
_atom_site_aniso_label
_atom_site_aniso_U_11
_atom_site_aniso_U_12
_atom_site_aniso_U_13
_atom_site_aniso_U_22
_atom_site_aniso_U_23
_atom_site_aniso_U_33
Ru .0352(2) -.0087(2) .0064(1) .0402(2) -.0002(2) .0335(2)
C(1) .040(3) -.030(3) -.007(3) .091(4) .015(3) .077(4)
C(2) .041(3) -.033(3) .023(3) .109(5) -.023(4) .093(4)
C(3) .084(4) -.068(4) .004(3) .099(5) .013(3) .062(4)
C(4) .090(4) -.039(3) .008(3) .051(3) -.006(3) .086(4)
C(5) .079(4) -.047(3) -.003(3) .077(4) -.005(3) .051(3)
C(6) .042(2) -.010(2) -.008(2) .066(3) .007(2) .029(2)
C(7) .050(3) -.002(2) .003(2) .043(3) -.003(2) .036(2)
C(8) .045(2) -.009(2) .008(2) .070(3) -.004(2) .032(2)
C(9) .061(3) -.006(2) -.002(2) .051(3) .008(2) .042(3)
C(10) .046(3) .009(2) .004(2) .060(3) -.001(2) .046(3)
O .044(2) -.030(2) -.012(2) .099(3) .022(2) .059(2)
As .0284(2) .0007(2) .0048(2) .0352(2) -.0007(2) .0312(2)
C(11) .028(2) -.004(2) .002(2) .046(3) -.000(2) .030(2)
C(12) .038(2) .002(2) .004(2) .054(3) -.007(2) .042(2)
C(13) .045(3) -.009(3) .000(2) .079(4) -.015(2) .036(2)
C(14) .037(2) .000(2) -.006(2) .077(3) .007(2) .038(2)
C(15) .037(2) .014(2) .001(2) .060(3) .004(2) .051(3)
C(16) .038(2) .008(2) -.001(2) .056(3) -.008(2) .038(2)
C(17) .032(2) -.005(2) -.001(2) .041(2) .002(2) .034(2)
C(18) .040(2) -.000(2) .001(2) .047(3) -.008(2) .044(2)
C(19) .059(3) .003(2) -.006(2) .043(3) -.009(2) .053(3)
C(20) .072(3) -.017(3) -.005(2) .041(3) .001(2) .048(3)
C(21) .052(3) -.023(3) .006(2) .068(4) .002(2) .048(3)
C(22) .038(2) -.006(2) .006(2) .055(3) -.006(2) .041(2)
C(23) .034(2) .007(2) .005(2) .043(3) -.005(2) .036(2)
C(24) .054(3) .014(2) .014(2) .048(3) .007(2) .042(2)
C(25) .081(4) .030(3) .023(3) .052(3) .011(3) .065(3)
C(26) .062(3) .028(3) .018(2) .069(4) -.004(3) .054(3)
C(27) .043(2) .007(2) .012(2) .068(3) .003(2) .040(2)
C(28) .040(2) .006(2) .009(2) .046(3) .005(2) .041(2)
P .0596(7) .0006(6) .0121(6) .0441(7) .0006(6) .0542(7)
F(1) .113(2) -.006(2) .023(2) .048(2) .011(1) .087(2)
F(2) .095(2) .009(2) .050(2) .082(2) -.006(2) .102(2)
F(3) .076(2) -.015(2) -.015(2) .100(2) .028(2) .090(2)
F(4) .140(3) .019(2) .080(2) .096(2) .004(2) .108(2)
F(5) .124(3) .004(2) -.044(2) .113(3) -.012(2) .098(2)
F(6) .091(2) -.007(2) .028(2) .042(2) .001(2) .132(3)

loop_
_atom_site_label
_atom_site_fract_x
_atom_site_fract_y
_atom_site_fract_z
_atom_site_U_iso_or_equiv
_atom_site_thermal_displace_type
Ru .60922(4) .37680(1) .20020(2) .0361(2) Uani
C(1) .8523(6) .3781(3) .2937(4) .070(3) Uani
C(2) .8806(6) .3882(3) .1951(5) .080(4) Uani
C(3) .7956(7) .4374(3) .1652(4) .082(4) Uani
C(4) .7175(7) .4570(2) .2470(4) .076(4) Uani
C(5) .7530(7) .4200(2) .3254(4) .070(3) Uani
C(6) .3347(5) .3272(2) .1216(3) .047(2) Uani
C(7) .4995(5) .3107(2) .0936(3) .043(2) Uani
C(8) .5615(5) .3546(2) .0426(3) .049(2) Uani
C(9) .4677(5) .4019(2) .0607(3) .052(3) Uani
C(10) .3460(5) .3875(2) .1226(3) .051(3) Uani
O .2203(3) .2987(1) .1415(2) .068(2) Uani
As .49669(4) .32769(2) .34355(3) .0315(2) Uani
C(11) .6674(4) .3097(2) .4544(3) .035(2) Uani
C(12) .6869(5) .3398(2) .5429(3) .045(2) Uani
C(13) .8057(5) .3255(2) .6217(3) .053(3) Uani
C(14) .9059(5) .2810(2) .6127(3) .051(3) Uani
C(15) .8913(5) .2515(2) .5252(3) .049(3) Uani
C(16) .7738(5) .2654(2) .4463(3) .044(2) Uani
C(17) .3936(4) .2556(2) .3251(3) .036(2) Uani
C(18) .4813(5) .2149(2) .2808(3) .044(2) Uani
C(19) .4234(5) .1616(2) .2760(3) .053(3) Uani
C(20) .2775(6) .1488(2) .3143(3) .055(3) Uani
C(21) .1869(6) .1888(2) .3549(3) .056(3) Uani
C(22) .2434(5) .2429(2) .3603(3) .044(2) Uani
C(23) .3467(4) .3722(2) .4137(3) .037(2) Uani
C(24) .3111(5) .4248(2) .3795(3) .047(2) Uani
C(25) .2134(6) .4591(2) .4311(3) .065(3) Uani
C(26) .1523(6) .4410(2) .5169(3) .060(3) Uani
C(27) .1867(5) .3888(2) .5512(3) .050(3) Uani
C(28) .2843(5) .3543(2) .5009(3) .042(2) Uani
P .8345(2) .44766(5) -.15989(9) .0522(7) Uani
F(1) .7998(4) .3841(1) -.1432(2) .082(2) Uani
F(2) .9583(3) .4326(1) -.2382(2) .090(2) Uani
F(3) .6871(3) .4490(1) -.2474(2) .090(2) Uani
F(4) .7086(4) .4629(1) -.0808(2) .110(2) Uani
F(5) .9827(4) .4451(1) -.0724(2) .116(3) Uani
F(6) .8678(3) .5104(1) -.1770(2) .087(2) Uani
H(1) .8939 .3473 .3337 .078 Uiso
H(2) .9455 .3661 .1545 .089 Uiso
H(3) .7920 .4544 .1001 .091 Uiso
H(4) .6521 .4898 .2484 .084 Uiso
H(5) .7154 .4229 .3910 .077 Uiso
H(7) .5537 .2761 .1081 .048 Uiso
H(8) .6523 .3530 .0020 .054 Uiso
H(9) .4848 .4379 .0347 .058 Uiso
H(10) .2820 .4122 .1589 .057 Uiso
H(12) .6170 .3711 .5497 .050 Uiso
H(13) .8177 .3468 .6825 .059 Uiso
H(14) .9865 .2705 .6678 .057 Uiso
H(15) .9635 .2207 .5187 .054 Uiso
H(16) .7652 .2444 .3851 .049 Uiso
H(18) .5827 .2239 .2534 .049 Uiso
H(19) .4851 .1336 .2460 .059 Uiso
H(20) .2389 .1116 .3126 .061 Uiso
H(21) .0834 .1796 .3797 .062 Uiso
H(22) .1790 .2709 .3882 .049 Uiso
H(24) .3542 .4377 .3196 .052 Uiso
H(25) .1886 .4955 .4068 .072 Uiso
H(26) .0853 .4649 .5529 .067 Uiso
H(27) .1425 .3762 .6109 .055 Uiso
H(28) .3090 .3180 .5261 .047 Uiso

loop_
_geom_angle_atom_site_label_1
_geom_angle_atom_site_label_2
_geom_angle_atom_site_label_3
_geom_angle
_geom_angle_publ_flag
C(1) Ru C(2) 36.4(2) no
C(1) Ru C(3) 61.5(2) no
C(1) Ru C(4) 61.8(2) no
C(1) Ru C(5) 37.0(2) no
C(1) Ru C(6) 152.5(2) no
C(1) Ru C(7) 128.7(2) no
C(1) Ru C(8) 127.1(2) no
C(1) Ru C(9) 146.5(2) no
C(1) Ru C(10) 169.8(2) no
C(1) Ru As 87.30(10) no
C(2) Ru C(3) 37.4(2) no
C(2) Ru C(4) 62.3(2) no
C(2) Ru C(5) 61.5(2) no
C(2) Ru C(6) 146.6(2) no
C(2) Ru C(7) 112.8(2) no
C(2) Ru C(8) 94.0(2) no
C(2) Ru C(9) 111.5(2) no
C(2) Ru C(10) 148.0(2) no
C(2) Ru As 121.8(2) no
C(3) Ru C(4) 37.2(2) no
C(3) Ru C(5) 61.4(2) no
C(3) Ru C(6) 142.1(2) no
C(3) Ru C(7) 125.1(2) no
C(3) Ru C(8) 90.7(2) no
C(3) Ru C(9) 86.2(2) no
C(3) Ru C(10) 117.0(2) no
C(3) Ru As 143.00(10) no
C(4) Ru C(5) 36.7(2) no
C(4) Ru C(6) 144.0(2) no
C(4) Ru C(7) 157.7(2) no
C(4) Ru C(8) 121.3(2) no
C(4) Ru C(9) 98.4(2) no
C(4) Ru C(10) 110.3(2) no
C(4) Ru As 112.0(2) no
C(5) Ru C(6) 150.7(2) no
C(5) Ru C(7) 163.1(2) no
C(5) Ru C(8) 151.8(2) no
C(5) Ru C(9) 134.6(2) no
C(5) Ru C(10) 132.8(2) no
C(5) Ru As 81.70(10) no
C(6) Ru C(7) 34.00(10) no
C(6) Ru C(8) 56.60(10) no
C(6) Ru C(9) 56.5(2) no
C(6) Ru C(10) 33.9(2) no
C(6) Ru As 73.94(9) no
C(7) Ru C(8) 36.6(2) no
C(7) Ru C(9) 61.9(2) no
C(7) Ru C(10) 61.0(2) no
C(7) Ru As 89.30(10) no
C(8) Ru C(9) 38.3(2) no
C(8) Ru C(10) 62.1(2) no
C(8) Ru As 125.50(10) no
C(9) Ru C(10) 36.7(2) no
C(9) Ru As 126.10(10) no
C(10) Ru As 90.10(10) no
Ru C(1) C(2) 72.4(3) no
Ru C(1) C(5) 71.1(3) no
C(2) C(1) C(5) 108.7(5) yes
Ru C(2) C(1) 71.2(3) no
Ru C(2) C(3) 70.5(3) no
C(1) C(2) C(3) 107.0(5) yes
Ru C(3) C(2) 72.1(3) no
Ru C(3) C(4) 71.7(3) no
C(2) C(3) C(4) 108.4(5) yes
Ru C(4) C(3) 71.1(3) no
Ru C(4) C(5) 71.2(3) no
C(3) C(4) C(5) 106.9(5) yes
Ru C(5) C(1) 71.9(3) no
Ru C(5) C(4) 72.1(3) no
C(1) C(5) C(4) 109.0(5) yes
Ru C(6) C(7) 59.0(2) no
Ru C(6) C(10) 59.3(2) no
Ru C(6) O 143.6(3) no
C(7) C(6) C(10) 102.6(4) yes
C(7) C(6) O 129.1(4) yes
C(10) C(6) O 128.3(4) yes
Ru C(7) C(6) 87.0(2) no
Ru C(7) C(8) 67.8(2) no
C(6) C(7) C(8) 107.3(4) yes
Ru C(8) C(7) 75.6(2) no
Ru C(8) C(9) 70.7(2) no
C(7) C(8) C(9) 108.3(4) yes
Ru C(9) C(8) 71.0(2) no
Ru C(9) C(10) 76.0(2) no
C(8) C(9) C(10) 108.7(4) yes
Ru C(10) C(6) 86.8(2) no
Ru C(10) C(9) 67.3(2) no
C(6) C(10) C(9) 107.0(4) yes
Ru As C(11) 113.40(10) yes
Ru As C(17) 121.40(10) yes
Ru As C(23) 113.50(10) yes
C(11) As C(17) 98.5(2) yes
C(11) As C(23) 100.80(10) yes
C(17) As C(23) 106.5(2) yes
As C(11) C(12) 121.9(3) no
As C(11) C(16) 120.4(3) no
C(12) C(11) C(16) 117.8(3) no
C(11) C(12) C(13) 121.0(4) no
C(12) C(13) C(14) 119.9(4) no
C(13) C(14) C(15) 119.9(4) no
C(14) C(15) C(16) 120.6(4) no
C(11) C(16) C(15) 120.7(4) no
As C(17) C(18) 117.9(3) no
As C(17) C(22) 122.6(3) no
C(18) C(17) C(22) 119.4(4) no
C(17) C(18) C(19) 120.4(4) no
C(18) C(19) C(20) 119.8(4) no
C(19) C(20) C(21) 120.4(4) no
C(20) C(21) C(22) 120.5(4) no
C(17) C(22) C(21) 119.3(4) no
As C(23) C(24) 118.6(3) no
As C(23) C(28) 122.1(3) no
C(24) C(23) C(28) 119.1(4) no
C(23) C(24) C(25) 120.4(4) no
C(24) C(25) C(26) 120.0(4) no
C(25) C(26) C(27) 119.9(4) no
C(26) C(27) C(28) 120.7(4) no
C(23) C(28) C(27) 119.8(4) no
F(1) P F(2) 89.8(2) no
F(1) P F(3) 89.4(2) no
F(1) P F(4) 90.3(2) no
F(1) P F(5) 89.7(2) no
F(1) P F(6) 178.8(2) no
F(2) P F(3) 89.2(2) no
F(2) P F(4) 179.2(2) no
F(2) P F(5) 89.7(2) no
F(2) P F(6) 89.5(2) no
F(3) P F(4) 90.1(2) no
F(3) P F(5) 178.6(2) no
F(3) P F(6) 89.6(2) no
F(4) P F(5) 91.0(2) no
F(4) P F(6) 90.4(2) no
F(5) P F(6) 91.2(2) no

loop_
_geom_bond_atom_site_label_1
_geom_bond_atom_site_label_2
_geom_bond_distance
_geom_bond_publ_flag
Ru C(1) 2.203(4) yes
Ru C(2) 2.218(5) yes
Ru C(3) 2.197(6) yes
Ru C(4) 2.205(5) yes
Ru C(5) 2.193(5) yes
Ru C(6) 2.636(4) yes
Ru C(7) 2.262(4) yes
Ru C(8) 2.163(4) yes
Ru C(9) 2.159(4) yes
Ru C(10) 2.271(4) yes
Ru As 2.5123(6) yes
C(1) C(2) 1.382(8) yes
C(1) C(5) 1.395(8) yes
C(2) C(3) 1.417(9) yes
C(3) C(4) 1.405(8) yes
C(4) C(5) 1.386(7) yes
C(6) C(7) 1.478(6) yes
C(6) C(10) 1.473(7) yes
C(6) O 1.210(5) yes
C(7) C(8) 1.392(6) yes
C(8) C(9) 1.416(6) yes
C(9) C(10) 1.398(6) yes
As C(11) 1.953(3) yes
As C(17) 1.949(4) yes
As C(23) 1.944(4) yes
C(11) C(12) 1.384(5) yes
C(11) C(16) 1.391(6) yes
C(12) C(13) 1.384(5) yes
C(13) C(14) 1.369(7) yes
C(14) C(15) 1.363(6) yes
C(15) C(16) 1.377(5) yes
C(17) C(18) 1.390(6) yes
C(17) C(22) 1.385(5) yes
C(18) C(19) 1.381(6) yes
C(19) C(20) 1.373(7) yes
C(20) C(21) 1.368(7) yes
C(21) C(22) 1.395(6) yes
C(23) C(24) 1.381(6) yes
C(23) C(28) 1.391(5) yes
C(24) C(25) 1.385(6) yes
C(25) C(26) 1.369(7) yes
C(26) C(27) 1.371(7) yes
C(27) C(28) 1.378(6) yes
P F(1) 1.594(3) yes
P F(2) 1.578(3) yes
P F(3) 1.578(3) yes
P F(4) 1.581(4) yes
P F(5) 1.567(3) yes
P F(6) 1.578(3) yes
